data_4100696
loop_
_publ_author_name
'Emmanuel Terazzi'
'Stephane Torelli'
'Jean-Pierre Rivera'
'Jean-Marc Benech'
'Gerald Bernardinelli'
'Cyril Bourgogne'
'Bertrand Donnio'
'Daniel Guillon'
'Daniel Imbert'
'Jean-Claude Bunzli'
'Andre Pinto'
'Damien Jeannerat'
'Claude Piguet'

_publ_section_title
;
Molecular Control of Macroscopic Cubic, Columnar and Lamellar
Organizations in Luminescent Lanthanide-containing Thermotropic
Liquid Crystals.
;
_journal_name_full 'Journal of the American Chemical Society'
_journal_paper_doi 10.1021/ja0446101
_journal_year 2005
_chemical_formula_moiety 'C52 H48 B2 Fe N12'
_chemical_formula_sum 'C52 H48 B2 Fe N12'
_chemical_formula_weight 918.49
_space_group_IT_number 15
_symmetry_cell_setting monoclinic
_symmetry_space_group_name_Hall '-C 2yc'
_symmetry_space_group_name_H-M 'C 1 2/c 1'
_cell_angle_alpha 90.00
_cell_angle_beta 120.6730(10)
_cell_angle_gamma 90.00
_cell_formula_units_Z 4
_cell_length_a 25.9570(12)
_cell_length_b 10.0679(5)
_cell_length_c 21.0622(10)
_cell_measurement_temperature 294(1)
_cell_volume 4734.2(4)
_diffrn_ambient_temperature 294(1)
_exptl_crystal_density_diffrn 1.289
_cod_depositor_comments
;
The following automatic conversions were performed:
'_symmetry_cell_setting' value 'Monoclinic' changed to 'monoclinic'
according to '/home/saulius/struct/CIF-dictionaries/cif_core.dic'
dictionary named 'cif_core.dic' version 2.4.1 from 2010-06-29.

Automatic conversion script
Id: cif_fix_enum 1527 2010-12-29 10:47:43Z saulius 
;
_cod_original_sg_symbol_H-M 'C 2/c'
_cod_database_code 4100696

loop_
_symmetry_equiv_pos_as_xyz
'x, y, z'
'-x, y, -z+1/2'
'x+1/2, y+1/2, z'
'-x+1/2, y+1/2, -z+1/2'
'-x, -y, -z'
'x, -y, z-1/2'
'-x+1/2, -y+1/2, -z'
'x+1/2, -y+1/2, z-1/2'

loop_
_atom_site_label
_atom_site_type_symbol
_atom_site_fract_x
_atom_site_fract_y
_atom_site_fract_z
_atom_site_U_iso_or_equiv
_atom_site_adp_type
_atom_site_occupancy
_atom_site_symmetry_multiplicity
_atom_site_calc_flag
_atom_site_refinement_flags
_atom_site_disorder_assembly
_atom_site_disorder_group
Fe1 Fe 0.5000 0.18960(4) 0.7500 0.03507(16) Uani 1 2 d S . .
B1 B 0.42656(12) 0.1860(3) 0.57186(13) 0.0440(7) Uani 1 1 d . . .
C11 C 0.32604(12) 0.2154(3) 0.56893(13) 0.0691(9) Uani 1 1 d . . .
H11 H 0.3017 0.2246 0.5181 0.083 Uiso 1 1 calc R . .
C12 C 0.30668(12) 0.2172(3) 0.61786(14) 0.0801(10) Uani 1 1 d . . .
H12 H 0.2676 0.2279 0.6076 0.096 Uiso 1 1 calc R . .
C13 C 0.35756(11) 0.1996(3) 0.68621(12) 0.0554(7) Uani 1 1 d . . .
C14 C 0.36082(13) 0.1886(3) 0.75898(14) 0.0839(10) Uani 1 1 d . . .
H14A H 0.4019 0.1805 0.7977 0.126 Uiso 1 1 calc R . .
H14B H 0.3389 0.1116 0.7589 0.126 Uiso 1 1 calc R . .
H14C H 0.3437 0.2666 0.7671 0.126 Uiso 1 1 calc R . .
C21 C 0.48130(13) -0.0322(3) 0.56812(14) 0.0778(10) Uani 1 1 d . . .
H21 H 0.4651 -0.0388 0.5174 0.093 Uiso 1 1 calc R . .
C22 C 0.52396(13) -0.1127(3) 0.61888(16) 0.0865(11) Uani 1 1 d . . .
H22 H 0.5420 -0.1846 0.6102 0.104 Uiso 1 1 calc R . .
C23 C 0.53523(12) -0.0660(3) 0.68662(14) 0.0620(8) Uani 1 1 d . . .
C24 C 0.57841(14) -0.1197(3) 0.76185(16) 0.0893(11) Uani 1 1 d . . .
H24A H 0.5936 -0.0481 0.7968 0.134 Uiso 1 1 calc R . .
H24B H 0.6110 -0.1627 0.7610 0.134 Uiso 1 1 calc R . .
H24C H 0.5583 -0.1826 0.7760 0.134 Uiso 1 1 calc R . .
C31 C 0.49594(12) 0.3732(3) 0.56784(13) 0.0761(10) Uani 1 1 d . . .
H31 H 0.4860 0.3641 0.5189 0.091 Uiso 1 1 calc R . .
C32 C 0.53710(14) 0.4592(3) 0.61714(15) 0.0929(12) Uani 1 1 d . . .
H32 H 0.5597 0.5208 0.6088 0.112 Uiso 1 1 calc R . .
C33 C 0.53828(14) 0.4358(3) 0.68236(13) 0.0736(9) Uani 1 1 d . . .
C34 C 0.57641(17) 0.5032(3) 0.75538(15) 0.1101(14) Uani 1 1 d . . .
H34A H 0.5535 0.5712 0.7617 0.165 Uiso 1 1 calc R . .
H34B H 0.6107 0.5425 0.7567 0.165 Uiso 1 1 calc R . .
H34C H 0.5895 0.4392 0.7944 0.165 Uiso 1 1 calc R . .
C41 C 0.38374(10) 0.1836(3) 0.48256(12) 0.0487(6) Uani 1 1 d . . .
C42 C 0.35575(11) 0.0668(3) 0.44567(12) 0.0588(7) Uani 1 1 d . . .
H42 H 0.3622 -0.0101 0.4732 0.071 Uiso 1 1 calc R . .
C43 C 0.31873(11) 0.0603(3) 0.36976(12) 0.0628(8) Uani 1 1 d . . .
H43 H 0.3012 -0.0201 0.3474 0.075 Uiso 1 1 calc R . .
C44 C 0.30776(11) 0.1727(3) 0.32702(12) 0.0579(7) Uani 1 1 d . . .
C45 C 0.33164(11) 0.2921(3) 0.36258(12) 0.0586(7) Uani 1 1 d . . .
H45 H 0.3230 0.3700 0.3352 0.070 Uiso 1 1 calc R . .
C46 C 0.36832(11) 0.2963(3) 0.43875(12) 0.0535(7) Uani 1 1 d . . .
H46 H 0.3832 0.3780 0.4614 0.064 Uiso 1 1 calc R . .
C47 C 0.27242(12) 0.1657(3) 0.24729(13) 0.0651(8) Uani 1 1 d . . .
C48 C 0.24417(13) 0.1596(3) 0.18224(14) 0.0662(8) Uani 1 1 d . . .
C49 C 0.21026(14) 0.1504(3) 0.10297(13) 0.0660(8) Uani 1 1 d . . .
C50 C 0.15055(16) 0.1827(3) 0.06392(16) 0.1004(12) Uani 1 1 d . . .
H50 H 0.1319 0.2127 0.0889 0.120 Uiso 1 1 calc R . .
C51 C 0.1180(2) 0.1713(4) -0.0115(2) 0.1334(19) Uani 1 1 d . . .
H51 H 0.0776 0.1940 -0.0372 0.160 Uiso 1 1 calc R . .
C52 C 0.1442(3) 0.1277(5) -0.04836(19) 0.143(2) Uani 1 1 d . . .
H52 H 0.1221 0.1214 -0.0996 0.172 Uiso 1 1 calc R . .
C53 C 0.2031(3) 0.0925(5) -0.0113(2) 0.158(2) Uani 1 1 d . . .
H53 H 0.2209 0.0607 -0.0369 0.189 Uiso 1 1 calc R . .
C54 C 0.23641(18) 0.1044(4) 0.06517(17) 0.1179(15) Uani 1 1 d . . .
H54 H 0.2767 0.0809 0.0906 0.142 Uiso 1 1 calc R . .
N11 N 0.40517(8) 0.18921(18) 0.67862(9) 0.0418(5) Uani 1 1 d . . .
N12 N 0.38510(8) 0.19857(18) 0.60475(9) 0.0400(5) Uani 1 1 d . . .
N21 N 0.50062(8) 0.03895(19) 0.67670(9) 0.0469(5) Uani 1 1 d . . .
N22 N 0.46582(8) 0.0589(2) 0.60189(9) 0.0476(5) Uani 1 1 d . . .
N31 N 0.49925(10) 0.34093(19) 0.67320(9) 0.0529(6) Uani 1 1 d . . .
N32 N 0.47187(9) 0.30338(19) 0.60024(9) 0.0498(5) Uani 1 1 d . . .

loop_
_atom_site_aniso_label
_atom_site_aniso_U_11
_atom_site_aniso_U_22
_atom_site_aniso_U_33
_atom_site_aniso_U_23
_atom_site_aniso_U_13
_atom_site_aniso_U_12
Fe1 0.0352(3) 0.0398(3) 0.0270(2) 0.000 0.0136(2) 0.000
B1 0.0360(15) 0.0635(18) 0.0306(13) -0.0053(12) 0.0154(12) -0.0045(15)
C11 0.0359(15) 0.130(3) 0.0331(13) 0.0097(14) 0.0119(12) 0.0162(16)
C12 0.0345(15) 0.160(3) 0.0441(15) 0.0109(17) 0.0186(13) 0.0237(18)
C13 0.0418(15) 0.087(2) 0.0398(13) 0.0034(12) 0.0224(12) 0.0098(14)
C14 0.0573(19) 0.156(3) 0.0496(16) 0.0137(17) 0.0356(15) 0.0167(19)
C21 0.0562(19) 0.115(3) 0.0541(16) -0.0355(17) 0.0226(15) 0.0116(18)
C22 0.059(2) 0.097(2) 0.081(2) -0.0388(18) 0.0190(17) 0.0260(18)
C23 0.0466(16) 0.0624(17) 0.0602(16) -0.0186(13) 0.0152(13) 0.0113(14)
C24 0.074(2) 0.071(2) 0.082(2) -0.0056(16) 0.0097(17) 0.0342(17)
C31 0.0572(19) 0.123(3) 0.0367(14) 0.0186(15) 0.0154(14) -0.0257(18)
C32 0.077(2) 0.122(3) 0.0519(16) 0.0297(17) 0.0127(16) -0.046(2)
C33 0.078(2) 0.0687(19) 0.0475(15) 0.0080(13) 0.0127(14) -0.0313(17)
C34 0.144(3) 0.078(2) 0.068(2) -0.0080(16) 0.025(2) -0.062(2)
C41 0.0379(14) 0.0762(18) 0.0316(11) -0.0055(12) 0.0174(11) -0.0023(13)
C42 0.0518(16) 0.0802(19) 0.0374(13) -0.0052(13) 0.0176(12) -0.0017(15)
C43 0.0528(17) 0.086(2) 0.0394(13) -0.0155(14) 0.0158(12) -0.0025(15)
C44 0.0378(15) 0.099(2) 0.0324(12) -0.0095(14) 0.0144(11) 0.0074(15)
C45 0.0463(16) 0.089(2) 0.0354(13) 0.0029(13) 0.0173(12) 0.0048(15)
C46 0.0427(15) 0.0785(19) 0.0348(12) -0.0060(12) 0.0165(11) -0.0039(13)
C47 0.0446(16) 0.107(2) 0.0377(14) -0.0082(14) 0.0167(12) 0.0105(15)
C48 0.0541(17) 0.094(2) 0.0411(15) -0.0084(13) 0.0175(13) 0.0086(15)
C49 0.068(2) 0.079(2) 0.0336(13) -0.0059(12) 0.0140(14) 0.0060(16)
C50 0.083(3) 0.122(3) 0.0543(18) -0.0216(18) 0.0041(17) 0.020(2)
C51 0.121(4) 0.123(3) 0.061(2) -0.018(2) -0.023(2) 0.029(3)
C52 0.200(6) 0.122(3) 0.035(2) -0.009(2) 0.008(3) 0.005(4)
C53 0.209(6) 0.203(5) 0.060(3) -0.021(3) 0.067(3) 0.022(5)
C54 0.115(3) 0.177(4) 0.0518(19) -0.015(2) 0.035(2) 0.022(3)
N11 0.0371(11) 0.0582(12) 0.0295(9) 0.0042(8) 0.0164(9) 0.0070(10)
N12 0.0340(11) 0.0573(12) 0.0262(9) 0.0016(8) 0.0136(8) 0.0038(9)
N21 0.0392(12) 0.0536(12) 0.0381(10) -0.0077(9) 0.0126(9) 0.0063(10)
N22 0.0379(12) 0.0651(13) 0.0343(10) -0.0132(9) 0.0145(9) 0.0034(10)
N31 0.0629(14) 0.0560(13) 0.0314(10) -0.0021(8) 0.0181(10) -0.0183(11)
N32 0.0465(12) 0.0696(14) 0.0268(9) 0.0032(9) 0.0140(9) -0.0114(11)

loop_
_geom_bond_atom_site_label_1
_geom_bond_atom_site_label_2
_geom_bond_distance
_geom_bond_site_symmetry_2
_geom_bond_publ_flag
Fe1 N11 2.1316(18) . ?
Fe1 N11 2.1316(18) 2_656 ?
Fe1 N21 2.1701(18) 2_656 ?
Fe1 N21 2.1701(18) . ?
Fe1 N31 2.2151(19) 2_656 ?
Fe1 N31 2.2151(19) . ?
B1 N12 1.554(3) . ?
B1 N22 1.555(3) . ?
B1 N32 1.556(3) . ?
B1 C41 1.625(3) . ?
C11 N12 1.330(3) . ?
C11 C12 1.358(4) . ?
C11 H11 0.9300 . ?
C12 C13 1.381(3) . ?
C12 H12 0.9300 . ?
C13 N11 1.329(3) . ?
C13 C14 1.495(3) . ?
C14 H14A 0.9600 . ?
C14 H14B 0.9600 . ?
C14 H14C 0.9600 . ?
C21 N22 1.342(3) . ?
C21 C22 1.349(4) . ?
C21 H21 0.9300 . ?
C22 C23 1.384(3) . ?
C22 H22 0.9300 . ?
C23 N21 1.333(3) . ?
C23 C24 1.499(3) . ?
C24 H24A 0.9600 . ?
C24 H24B 0.9600 . ?
C24 H24C 0.9600 . ?
C31 N32 1.336(3) . ?
C31 C32 1.356(4) . ?
C31 H31 0.9300 . ?
C32 C33 1.379(4) . ?
C32 H32 0.9300 . ?
C33 N31 1.333(3) . ?
C33 C34 1.501(3) . ?
C34 H34A 0.9600 . ?
C34 H34B 0.9600 . ?
C34 H34C 0.9600 . ?
C41 C46 1.387(3) . ?
C41 C42 1.392(3) . ?
C42 C43 1.384(3) . ?
C42 H42 0.9300 . ?
C43 C44 1.382(4) . ?
C43 H43 0.9300 . ?
C44 C45 1.385(3) . ?
C44 C47 1.447(3) . ?
C45 C46 1.387(3) . ?
C45 H45 0.9300 . ?
C46 H46 0.9300 . ?
C47 C48 1.181(3) . ?
C48 C49 1.439(3) . ?
C49 C54 1.364(4) . ?
C49 C50 1.373(4) . ?
C50 C51 1.372(4) . ?
C50 H50 0.9300 . ?
C51 C52 1.340(7) . ?
C51 H51 0.9300 . ?
C52 C53 1.360(7) . ?
C52 H52 0.9300 . ?
C53 C54 1.390(4) . ?
C53 H53 0.9300 . ?
C54 H54 0.9300 . ?
N11 N12 1.369(2) . ?
N21 N22 1.374(2) . ?
N31 N32 1.377(2) . ?
